data_4035337
loop_
_publ_author_name
'McCarter, Adam W.'
'Sommer, Magdalena'
'Percy, Jonathan M.'
'Jamieson, Craig'
'Kennedy, Alan R.'
'Hirst, David J.'

_publ_section_title
;
 Atom Efficient Synthesis of Selectively Difluorinated Carbocycles through
 a Gold(I)-Catalyzed Cyclization.
;
_journal_issue 16
_journal_name_full 'The Journal of organic chemistry'
_journal_page_first 8888
_journal_page_last 8905
_journal_paper_doi 10.1021/acs.joc.8b01121
_journal_volume 83
_journal_year 2018
_chemical_formula_sum 'C9 H16 F2 O2'
_chemical_formula_weight 194.22
_space_group_IT_number 15
_space_group_name_Hall '-C 2yc'
_space_group_name_H-M_alt 'C 1 2/c 1'
_symmetry_cell_setting monoclinic
_symmetry_space_group_name_H-M 'C 1 2/c 1'
_atom_sites_solution_hydrogens geom
_atom_sites_solution_primary direct
_atom_sites_solution_secondary difmap
_audit_creation_method SHELXL-97
_cell_angle_alpha 90.00
_cell_angle_beta 94.654(13)
_cell_angle_gamma 90.00
_cell_formula_units_Z 8
_cell_length_a 23.884(3)
_cell_length_b 7.4165(11)
_cell_length_c 10.9080(15)
_cell_measurement_reflns_used 3398
_cell_measurement_temperature 130(2)
_cell_measurement_theta_max 27.8877
_cell_measurement_theta_min 3.3886
_cell_volume 1925.8(5)
_computing_cell_refinement CrysalisPro
_computing_data_collection CrysalisPro
_computing_data_reduction CrysalisPro
_computing_publication_material SHELXL
_computing_structure_refinement 'SHELXL-97 (Sheldrick, 2008)'
_computing_structure_solution SHELXS
_diffrn_ambient_temperature 130(2)
_diffrn_measured_fraction_theta_full 0.986
_diffrn_measured_fraction_theta_max 0.927
_diffrn_measurement_device_type 'Oxford Diffraction Xcalibur'
_diffrn_measurement_method 'omega scans'
_diffrn_radiation_monochromator graphite
_diffrn_radiation_source 'fine-focus sealed tube'
_diffrn_radiation_type MoK\a
_diffrn_radiation_wavelength 0.71073
_diffrn_reflns_av_R_equivalents 0.0414
_diffrn_reflns_av_sigmaI/netI 0.0329
_diffrn_reflns_limit_h_max 31
_diffrn_reflns_limit_h_min -30
_diffrn_reflns_limit_k_max 9
_diffrn_reflns_limit_k_min -9
_diffrn_reflns_limit_l_max 14
_diffrn_reflns_limit_l_min -13
_diffrn_reflns_number 7929
_diffrn_reflns_theta_full 27.00
_diffrn_reflns_theta_max 27.95
_diffrn_reflns_theta_min 3.40
_exptl_absorpt_coefficient_mu 0.117
_exptl_absorpt_correction_T_max 1.00000
_exptl_absorpt_correction_T_min 0.52176
_exptl_absorpt_correction_type multi-scan
_exptl_absorpt_process_details
;
CrysAlisPro, Oxford Diffraction Ltd.,
Version 1.171.34.40 (release 27-08-2010 CrysAlis171 .NET)
(compiled Aug 27 2010,11:50:40)
Empirical absorption correction using spherical harmonics,
 implemented in SCALE3 ABSPACK scaling algorithm.
;
_exptl_crystal_colour colourless
_exptl_crystal_density_diffrn 1.340
_exptl_crystal_density_method 'not measured'
_exptl_crystal_description 'sliver cut from large rod'
_exptl_crystal_F_000 832
_exptl_crystal_size_max 0.35
_exptl_crystal_size_mid 0.30
_exptl_crystal_size_min 0.03
_refine_diff_density_max 0.364
_refine_diff_density_min -0.208
_refine_diff_density_rms 0.053
_refine_ls_extinction_method none
_refine_ls_goodness_of_fit_ref 1.057
_refine_ls_hydrogen_treatment mixed
_refine_ls_matrix_type full
_refine_ls_number_parameters 129
_refine_ls_number_reflns 2148
_refine_ls_number_restraints 0
_refine_ls_restrained_S_all 1.057
_refine_ls_R_factor_all 0.0544
_refine_ls_R_factor_gt 0.0437
_refine_ls_shift/su_max 0.000
_refine_ls_shift/su_mean 0.000
_refine_ls_structure_factor_coef Fsqd
_refine_ls_weighting_details 'calc w=1/[\s^2^(Fo^2^)+(0.0622P)^2^+0.8539P] where P=(Fo^2^+2Fc^2^)/3'
_refine_ls_weighting_scheme calc
_refine_ls_wR_factor_gt 0.1121
_refine_ls_wR_factor_ref 0.1223
_reflns_number_gt 1769
_reflns_number_total 2148
_reflns_threshold_expression I>2\s(I)
_cod_data_source_file jo8b01121_si_002.cif
_cod_data_source_block percy_ms
_cod_original_cell_volume 1925.9(5)
_cod_original_sg_symbol_H-M C2/c
_cod_database_code 4035337

loop_
_symmetry_equiv_pos_as_xyz
'x, y, z'
'-x, y, -z+1/2'
'x+1/2, y+1/2, z'
'-x+1/2, y+1/2, -z+1/2'
'-x, -y, -z'
'x, -y, z-1/2'
'-x+1/2, -y+1/2, -z'
'x+1/2, -y+1/2, z-1/2'

loop_
_atom_site_label
_atom_site_type_symbol
_atom_site_fract_x
_atom_site_fract_y
_atom_site_fract_z
_atom_site_U_iso_or_equiv
_atom_site_adp_type
_atom_site_occupancy
_atom_site_symmetry_multiplicity
_atom_site_calc_flag
_atom_site_refinement_flags
F1 F 0.20716(4) -0.00166(12) -0.01934(8) 0.0306(3) Uani 1 1 d .
F2 F 0.17084(4) -0.13019(12) -0.18675(8) 0.0313(3) Uani 1 1 d .
O1 O 0.06513(5) -0.06806(15) -0.13108(10) 0.0289(3) Uani 1 1 d .
O2 O 0.04953(4) 0.06489(15) 0.11020(10) 0.0285(3) Uani 1 1 d .
C1 C 0.16179(6) 0.00574(19) -0.10527(13) 0.0244(3) Uani 1 1 d .
C2 C 0.10982(6) -0.03911(18) -0.03970(13) 0.0240(3) Uani 1 1 d .
H2 H 0.1169 -0.1537 0.0074 0.029 Uiso 1 1 calc R
C3 C 0.09916(6) 0.11105(18) 0.05087(13) 0.0228(3) Uani 1 1 d .
H3 H 0.1313 0.1099 0.1157 0.027 Uiso 1 1 calc R
C4 C 0.09600(6) 0.30212(18) -0.00396(14) 0.0256(3) Uani 1 1 d .
C5 C 0.14906(6) 0.33134(19) -0.07297(14) 0.0275(3) Uani 1 1 d .
H5A H 0.1460 0.4497 -0.1149 0.033 Uiso 1 1 calc R
H5B H 0.1820 0.3368 -0.0118 0.033 Uiso 1 1 calc R
C6 C 0.15999(6) 0.1868(2) -0.16850(14) 0.0257(3) Uani 1 1 d .
H6 H 0.1275 0.1867 -0.2325 0.031 Uiso 1 1 calc R
C7 C 0.04309(7) 0.3347(2) -0.08950(15) 0.0324(4) Uani 1 1 d .
H7A H 0.0099 0.3031 -0.0468 0.049 Uiso 1 1 calc R
H7B H 0.0443 0.2597 -0.1632 0.049 Uiso 1 1 calc R
H7C H 0.0411 0.4621 -0.1133 0.049 Uiso 1 1 calc R
C8 C 0.09676(8) 0.4342(2) 0.10392(16) 0.0350(4) Uani 1 1 d .
H8A H 0.0957 0.5581 0.0726 0.052 Uiso 1 1 calc R
H8B H 0.1311 0.4164 0.1579 0.052 Uiso 1 1 calc R
H8C H 0.0640 0.4127 0.1504 0.052 Uiso 1 1 calc R
C9 C 0.21333(7) 0.2250(2) -0.23240(15) 0.0344(4) Uani 1 1 d .
H9A H 0.2452 0.2367 -0.1705 0.052 Uiso 1 1 calc R
H9B H 0.2087 0.3373 -0.2794 0.052 Uiso 1 1 calc R
H9C H 0.2203 0.1254 -0.2882 0.052 Uiso 1 1 calc R
H1H H 0.0338(9) -0.072(3) -0.1040(19) 0.039(5) Uiso 1 1 d .
H2H H 0.0572(8) 0.065(3) 0.190(2) 0.044(6) Uiso 1 1 d .

loop_
_atom_site_aniso_label
_atom_site_aniso_U_11
_atom_site_aniso_U_22
_atom_site_aniso_U_33
_atom_site_aniso_U_23
_atom_site_aniso_U_13
_atom_site_aniso_U_12
F1 0.0275(5) 0.0379(5) 0.0259(5) 0.0028(4) -0.0017(4) 0.0034(3)
F2 0.0353(5) 0.0325(5) 0.0266(5) -0.0066(4) 0.0059(4) 0.0052(4)
O1 0.0252(6) 0.0387(6) 0.0232(6) -0.0064(5) 0.0041(4) -0.0074(4)
O2 0.0282(6) 0.0383(6) 0.0196(6) -0.0009(5) 0.0051(4) -0.0051(4)
C1 0.0244(7) 0.0281(7) 0.0206(7) -0.0030(6) 0.0007(6) 0.0016(5)
C2 0.0287(8) 0.0219(6) 0.0213(7) 0.0010(5) 0.0015(6) -0.0019(5)
C3 0.0245(7) 0.0243(7) 0.0196(7) -0.0007(5) 0.0025(5) -0.0012(5)
C4 0.0309(8) 0.0219(7) 0.0237(8) -0.0003(6) 0.0016(6) 0.0015(5)
C5 0.0314(8) 0.0245(7) 0.0266(8) 0.0027(6) 0.0021(6) -0.0034(6)
C6 0.0244(7) 0.0299(7) 0.0227(8) 0.0029(6) 0.0023(6) -0.0011(5)
C7 0.0330(8) 0.0328(8) 0.0314(9) 0.0041(6) 0.0027(7) 0.0078(6)
C8 0.0458(10) 0.0256(7) 0.0337(9) -0.0053(6) 0.0043(7) 0.0017(6)
C9 0.0310(8) 0.0432(9) 0.0298(9) 0.0051(7) 0.0073(6) -0.0062(7)

loop_
_atom_type_symbol
_atom_type_description
_atom_type_scat_dispersion_real
_atom_type_scat_dispersion_imag
_atom_type_scat_source
F F 0.0171 0.0103 'International Tables Vol C Tables 4.2.6.8 and 6.1.1.4'
O O 0.0106 0.0060 'International Tables Vol C Tables 4.2.6.8 and 6.1.1.4'
C C 0.0033 0.0016 'International Tables Vol C Tables 4.2.6.8 and 6.1.1.4'
H H 0.0000 0.0000 'International Tables Vol C Tables 4.2.6.8 and 6.1.1.4'

loop_
_geom_angle_atom_site_label_1
_geom_angle_atom_site_label_2
_geom_angle_atom_site_label_3
_geom_angle
C2 O1 H1H 114.0(14)
C3 O2 H2H 109.5(13)
F2 C1 F1 104.79(11)
F2 C1 C6 110.96(12)
F1 C1 C6 109.80(11)
F2 C1 C2 108.77(11)
F1 C1 C2 107.41(12)
C6 C1 C2 114.60(12)
O1 C2 C1 107.44(12)
O1 C2 C3 114.27(12)
C1 C2 C3 109.34(11)
O1 C2 H2 108.6
C1 C2 H2 108.6
C3 C2 H2 108.6
O2 C3 C2 107.77(11)
O2 C3 C4 112.23(11)
C2 C3 C4 115.27(12)
O2 C3 H3 107.1
C2 C3 H3 107.1
C4 C3 H3 107.1
C7 C4 C8 109.04(12)
C7 C4 C3 113.28(12)
C8 C4 C3 107.07(12)
C7 C4 C5 110.59(12)
C8 C4 C5 109.07(12)
C3 C4 C5 107.65(11)
C6 C5 C4 115.23(12)
C6 C5 H5A 108.5
C4 C5 H5A 108.5
C6 C5 H5B 108.5
C4 C5 H5B 108.5
H5A C5 H5B 107.5
C1 C6 C9 112.33(12)
C1 C6 C5 108.17(12)
C9 C6 C5 112.03(12)
C1 C6 H6 108.1
C9 C6 H6 108.1
C5 C6 H6 108.1
C4 C7 H7A 109.5
C4 C7 H7B 109.5
H7A C7 H7B 109.5
C4 C7 H7C 109.5
H7A C7 H7C 109.5
H7B C7 H7C 109.5
C4 C8 H8A 109.5
C4 C8 H8B 109.5
H8A C8 H8B 109.5
C4 C8 H8C 109.5
H8A C8 H8C 109.5
H8B C8 H8C 109.5
C6 C9 H9A 109.5
C6 C9 H9B 109.5
H9A C9 H9B 109.5
C6 C9 H9C 109.5
H9A C9 H9C 109.5
H9B C9 H9C 109.5

loop_
_geom_bond_atom_site_label_1
_geom_bond_atom_site_label_2
_geom_bond_distance
F1 C1 1.3752(16)
F2 C1 1.3727(16)
O1 C2 1.4165(17)
O1 H1H 0.83(2)
O2 C3 1.4374(17)
O2 H2H 0.87(2)
C1 C6 1.509(2)
C1 C2 1.519(2)
C2 C3 1.5237(19)
C2 H2 1.0000
C3 C4 1.5376(19)
C3 H3 1.0000
C4 C7 1.528(2)
C4 C8 1.530(2)
C4 C5 1.541(2)
C5 C6 1.532(2)
C5 H5A 0.9900
C5 H5B 0.9900
C6 C9 1.527(2)
C6 H6 1.0000
C7 H7A 0.9800
C7 H7B 0.9800
C7 H7C 0.9800
C8 H8A 0.9800
C8 H8B 0.9800
C8 H8C 0.9800
C9 H9A 0.9800
C9 H9B 0.9800
C9 H9C 0.9800

loop_
_geom_torsion_atom_site_label_1
_geom_torsion_atom_site_label_2
_geom_torsion_atom_site_label_3
_geom_torsion_atom_site_label_4
_geom_torsion
F2 C1 C2 O1 -55.31(14)
F1 C1 C2 O1 -168.20(10)
C6 C1 C2 O1 69.53(15)
F2 C1 C2 C3 -179.84(11)
F1 C1 C2 C3 67.27(14)
C6 C1 C2 C3 -55.00(16)
O1 C2 C3 O2 59.04(15)
C1 C2 C3 O2 179.48(11)
O1 C2 C3 C4 -67.16(16)
C1 C2 C3 C4 53.28(16)
O2 C3 C4 C7 -53.27(16)
C2 C3 C4 C7 70.61(16)
O2 C3 C4 C8 66.97(15)
C2 C3 C4 C8 -169.14(12)
O2 C3 C4 C5 -175.87(11)
C2 C3 C4 C5 -51.99(15)
C7 C4 C5 C6 -70.94(16)
C8 C4 C5 C6 169.15(12)
C3 C4 C5 C6 53.30(16)
F2 C1 C6 C9 -56.54(16)
F1 C1 C6 C9 58.82(16)
C2 C1 C6 C9 179.78(12)
F2 C1 C6 C5 179.29(11)
F1 C1 C6 C5 -65.34(14)
C2 C1 C6 C5 55.62(15)
C4 C5 C6 C1 -55.45(16)
C4 C5 C6 C9 -179.79(12)
